data_4504387
loop_
_publ_author_name
'Wichmann, Kathrin A.'
'Boyd, Peter D. W.'
'S\"ohnel, Tilo'
'Allen, Grant R.'
'Phillips, Anthony R. J.'
'Cooper, Garth J. S.'

_publ_section_title
;
 Characterization of Dicarboxylic Salts of Protonated Triethylenetetramine
 Useful for the Treatment of Copper-Related Pathologies&#x2020;
;
_journal_issue 9
_journal_name_full 'Crystal Growth &amp; Design'
_journal_page_first 1844
_journal_paper_doi 10.1021/cg0704549
_journal_volume 7
_journal_year 2007
_chemical_formula_moiety '1(C6 H22 N4) , 4(C4 H3 O4) , 3.3(O H2)'
_chemical_formula_sum 'C22 H40.6 N4 O19.3'
_chemical_formula_weight 669.73
_chemical_name_common '(H4TETA)(Hfum)4 3.3 (H2O)'
_chemical_name_systematic
;
 ?
;
_space_group_IT_number 53
_symmetry_cell_setting orthorhombic
_symmetry_space_group_name_Hall '-P 2ac 2'
_symmetry_space_group_name_H-M 'P m n a'
_atom_sites_solution_hydrogens geom
_atom_sites_solution_primary direct
_atom_sites_solution_secondary difmap
_audit_creation_method SHELXL-97
_cell_angle_alpha 90.000(5)
_cell_angle_beta 90.00
_cell_angle_gamma 90.00
_cell_formula_units_Z 2
_cell_length_a 13.903(5)
_cell_length_b 7.959(5)
_cell_length_c 14.655(5)
_cell_measurement_reflns_used 5354
_cell_measurement_temperature 84(2)
_cell_measurement_theta_max 26.39
_cell_measurement_theta_min 2.02
_cell_volume 1621.6(13)
_computing_cell_refinement 'SMART (Siemens, 1995)'
_computing_data_collection 'SMART (Siemens, 1995)'
_computing_data_reduction 'SAINT (Siemens, 1995)'
_computing_molecular_graphics 'DIAMOND (Berndt)'
_computing_publication_material 'WinGX (Farrugia, 1999)'
_computing_structure_refinement 'SHELXL97 (Sheldrick, 1997)'
_computing_structure_solution 'SHELXS97 (Sheldrick, 1997)'
_diffrn_ambient_temperature 84(2)
_diffrn_measured_fraction_theta_full 0.998
_diffrn_measured_fraction_theta_max 0.998
_diffrn_measurement_device_type 'Siemens SMART CCD'
_diffrn_measurement_method 'Area detector \w scans'
_diffrn_radiation_monochromator graphite
_diffrn_radiation_source 'fine-focus sealed tube'
_diffrn_radiation_type MoK\a
_diffrn_radiation_wavelength 0.71073
_diffrn_reflns_av_R_equivalents 0.0567
_diffrn_reflns_av_sigmaI/netI 0.0337
_diffrn_reflns_limit_h_max 17
_diffrn_reflns_limit_h_min -17
_diffrn_reflns_limit_k_max 8
_diffrn_reflns_limit_k_min -9
_diffrn_reflns_limit_l_max 12
_diffrn_reflns_limit_l_min -18
_diffrn_reflns_number 9146
_diffrn_reflns_theta_full 26.39
_diffrn_reflns_theta_max 26.39
_diffrn_reflns_theta_min 2.02
_diffrn_standards_decay_% <2%
_diffrn_standards_number 0
_exptl_absorpt_coefficient_mu 0.116
_exptl_absorpt_correction_type none
_exptl_crystal_colour colorless
_exptl_crystal_density_diffrn 1.314
_exptl_crystal_density_method 'not measured'
_exptl_crystal_description needle
_exptl_crystal_F_000 684
_exptl_crystal_size_max 0.42
_exptl_crystal_size_mid 0.2
_exptl_crystal_size_min 0.18
_refine_diff_density_max 0.458
_refine_diff_density_min -0.323
_refine_diff_density_rms 0.056
_refine_ls_extinction_coef 0.0040(14)
_refine_ls_extinction_expression Fc^*^=kFc[1+0.001xFc^2^\l^3^/sin(2\q)]^-1/4^
_refine_ls_extinction_method SHELXL
_refine_ls_goodness_of_fit_ref 1.143
_refine_ls_hydrogen_treatment mixed
_refine_ls_matrix_type full
_refine_ls_number_parameters 141
_refine_ls_number_reflns 1728
_refine_ls_number_restraints 0
_refine_ls_restrained_S_all 1.143
_refine_ls_R_factor_all 0.0725
_refine_ls_R_factor_gt 0.0668
_refine_ls_shift/su_max 0.000
_refine_ls_shift/su_mean 0.000
_refine_ls_structure_factor_coef Fsqd
_refine_ls_weighting_details 'calc w=1/[\s^2^(Fo^2^)+(0.0391P)^2^+2.5683P] where P=(Fo^2^+2Fc^2^)/3'
_refine_ls_weighting_scheme calc
_refine_ls_wR_factor_gt 0.1482
_refine_ls_wR_factor_ref 0.1517
_reflns_number_gt 1562
_reflns_number_total 1728
_reflns_threshold_expression >2sigma(I)
_cod_data_source_file cg0704549si20070516_092333.cif
_cod_data_source_block kw70anoabs
_cod_original_sg_symbol_H-M Pmna
_cod_database_code 4504387

loop_
_symmetry_equiv_pos_as_xyz
'x, y, z'
'-x+1/2, -y, z+1/2'
'x, -y, -z'
'-x+1/2, y, -z+1/2'
'-x, -y, -z'
'x-1/2, y, -z-1/2'
'-x, y, z'
'x-1/2, -y, z-1/2'

loop_
_atom_site_label
_atom_site_type_symbol
_atom_site_fract_x
_atom_site_fract_y
_atom_site_fract_z
_atom_site_U_iso_or_equiv
_atom_site_adp_type
_atom_site_occupancy
_atom_site_symmetry_multiplicity
_atom_site_calc_flag
_atom_site_refinement_flags
N2 N 0.0000 0.0906(3) 0.6176(2) 0.0230(6) Uani 1 2 d S
C6 C 0.0000 0.0204(4) 0.7117(3) 0.0243(7) Uani 1 2 d S
C5 C 0.0000 0.1631(4) 0.7797(3) 0.0265(7) Uani 1 2 d S
C7 C 0.0000 -0.0414(4) 0.5461(2) 0.0242(7) Uani 1 2 d S
N1 N 0.0000 0.0928(4) 0.8736(2) 0.0257(7) Uani 1 2 d S
O5 O 0.0000 0.3283(3) 0.01217(19) 0.0324(6) Uani 1 2 d S
H7 H -0.0553(19) -0.051(3) 0.7175(18) 0.035(7) Uiso 1 1 d .
H6 H -0.0563(19) 0.230(3) 0.7742(18) 0.034(7) Uiso 1 1 d .
H8 H -0.054(2) 0.162(4) 0.6120(18) 0.036(8) Uiso 1 1 d .
H4 H 0.0000 0.177(6) 0.918(3) 0.036(11) Uiso 1 2 d S
H9 H -0.054(2) -0.105(4) 0.5550(19) 0.040(8) Uiso 1 1 d .
H5 H -0.054(2) 0.025(4) 0.8781(18) 0.038(8) Uiso 1 1 d .
H1 H 0.252(4) 0.913(7) 0.383(3) 0.14(2) Uiso 1 1 d .
H10 H 0.050(4) 0.302(7) 0.046(3) 0.14(2) Uiso 1 1 d .
O1 O 0.29272(12) 0.7826(2) 0.37500(15) 0.0369(5) Uani 1 1 d .
O4 O 0.21439(12) 1.0596(2) 0.37606(16) 0.0413(6) Uani 1 1 d .
O2 O 0.14566(12) 0.6745(2) 0.38791(16) 0.0409(6) Uani 1 1 d .
C2 C 0.27919(16) 0.4908(3) 0.37708(17) 0.0256(5) Uani 1 1 d .
H2 H 0.3458 0.4842 0.3723 0.031 Uiso 1 1 calc R
O3 O 0.36214(13) 1.1628(2) 0.37806(17) 0.0465(6) Uani 1 1 d .
C3 C 0.22979(17) 1.3517(3) 0.38067(18) 0.0290(6) Uani 1 1 d .
H3 H 0.1632 1.3594 0.3853 0.035 Uiso 1 1 calc R
C1 C 0.23348(16) 0.6595(3) 0.38038(18) 0.0265(5) Uani 1 1 d .
C4 C 0.27364(16) 1.1813(3) 0.37772(19) 0.0284(6) Uani 1 1 d .

loop_
_atom_site_aniso_label
_atom_site_aniso_U_11
_atom_site_aniso_U_22
_atom_site_aniso_U_33
_atom_site_aniso_U_23
_atom_site_aniso_U_13
_atom_site_aniso_U_12
N2 0.0171(13) 0.0105(12) 0.0414(17) -0.0008(11) 0.000 0.000
C6 0.0172(14) 0.0132(14) 0.043(2) 0.0008(14) 0.000 0.000
C5 0.0233(16) 0.0155(15) 0.041(2) 0.0029(14) 0.000 0.000
C7 0.0191(15) 0.0112(14) 0.042(2) -0.0005(13) 0.000 0.000
N1 0.0200(14) 0.0167(13) 0.0404(18) 0.0028(13) 0.000 0.000
O5 0.0282(13) 0.0298(13) 0.0392(15) -0.0053(11) 0.000 0.000
O1 0.0189(8) 0.0114(8) 0.0804(15) 0.0017(8) 0.0006(8) -0.0005(6)
O4 0.0199(9) 0.0114(8) 0.0926(16) 0.0024(9) 0.0003(9) -0.0002(6)
O2 0.0187(9) 0.0138(8) 0.0901(16) 0.0058(9) 0.0022(9) 0.0012(6)
C2 0.0190(10) 0.0154(11) 0.0424(14) 0.0017(10) -0.0041(10) 0.0010(9)
O3 0.0206(9) 0.0148(8) 0.1041(18) -0.0089(10) 0.0023(10) 0.0014(7)
C3 0.0196(11) 0.0145(11) 0.0531(16) -0.0002(10) 0.0045(10) 0.0018(8)
C1 0.0198(11) 0.0142(11) 0.0455(14) 0.0013(10) -0.0023(10) -0.0002(8)
C4 0.0197(11) 0.0143(10) 0.0512(15) -0.0027(10) 0.0007(10) 0.0009(9)

loop_
_atom_type_symbol
_atom_type_description
_atom_type_scat_dispersion_real
_atom_type_scat_dispersion_imag
_atom_type_scat_source
C C 0.0033 0.0016 'International Tables Vol C Tables 4.2.6.8 and 6.1.1.4'
H H 0.0000 0.0000 'International Tables Vol C Tables 4.2.6.8 and 6.1.1.4'
N N 0.0061 0.0033 'International Tables Vol C Tables 4.2.6.8 and 6.1.1.4'
O O 0.0106 0.0060 'International Tables Vol C Tables 4.2.6.8 and 6.1.1.4'

loop_
_geom_angle_atom_site_label_1
_geom_angle_atom_site_label_2
_geom_angle_atom_site_label_3
_geom_angle
_geom_angle_site_symmetry_1
_geom_angle_site_symmetry_3
C7 N2 C6 112.9(2) . .
C7 N2 H8 111.4(17) . .
C6 N2 H8 107.9(17) . .
N2 C6 C5 109.2(3) . .
N2 C6 H7 107.8(17) . .
C5 C6 H7 112.7(16) . .
N1 C5 C6 109.2(3) . .
N1 C5 H6 106.9(16) . .
C6 C5 H6 111.3(16) . .
N2 C7 C7 108.9(3) . 5_556
N2 C7 H9 106.8(18) . .
C7 C7 H9 111.7(18) 5_556 .
C5 N1 H4 112(3) . .
C5 N1 H5 106.5(17) . .
H4 N1 H5 111(2) . .
C1 O1 H1 111(3) . .
C4 O4 H1 115(2) . .
C3 C2 C1 122.7(2) 1_545 .
C3 C2 H2 118.6 1_545 .
C1 C2 H2 118.6 . .
C2 C3 C4 123.9(2) 1_565 .
C2 C3 H3 118.1 1_565 .
C4 C3 H3 118.1 . .
O2 C1 O1 124.6(2) . .
O2 C1 C2 121.0(2) . .
O1 C1 C2 114.4(2) . .
O3 C4 O4 123.5(2) . .
O3 C4 C3 121.0(2) . .
O4 C4 C3 115.4(2) . .

loop_
_geom_bond_atom_site_label_1
_geom_bond_atom_site_label_2
_geom_bond_distance
_geom_bond_site_symmetry_2
N2 C7 1.484(4) .
N2 C6 1.487(5) .
N2 H8 0.94(3) .
C6 C5 1.511(5) .
C6 H7 0.96(3) .
C5 N1 1.486(5) .
C5 H6 0.95(3) .
C7 C7 1.504(7) 5_556
C7 H9 0.91(3) .
N1 H4 0.93(4) .
N1 H5 0.93(3) .
O5 H10 0.88(5) .
O1 C1 1.283(3) .
O1 H1 1.19(5) .
O4 C4 1.272(3) .
O4 H1 1.28(5) .
O2 C1 1.232(3) .
C2 C3 1.304(3) 1_545
C2 C1 1.486(3) .
C2 H2 0.9300 .
O3 C4 1.239(3) .
C3 C2 1.304(3) 1_565
C3 C4 1.487(3) .
C3 H3 0.9300 .
